data_7021038
loop_
_publ_author_name
'Suttil, James A.'
'McGuinness, David S.'
'Gardiner, Michael G.'
'Evans, Stephen J.'

_publ_section_title
;
 Ethylene polymerisation and oligomerisation with arene-substituted
 phenoxy-imine complexes of titanium: investigation of multi-mechanism
 catalytic behaviour.
;
_journal_issue 12
_journal_name_full 'Dalton transactions (Cambridge, England : 2003)'
_journal_page_first 4185
_journal_page_last 4196
_journal_paper_doi 10.1039/c3dt32183e
_journal_volume 42
_journal_year 2013
_chemical_formula_sum 'C24 H32 Cl3 N O2 Ti'
_chemical_formula_weight 520.76
_chemical_name_systematic
;
?
;
_space_group_IT_number 33
_symmetry_cell_setting orthorhombic
_symmetry_Int_Tables_number 33
_symmetry_space_group_name_Hall 'P 2c -2n'
_symmetry_space_group_name_H-M 'P n a 21'
_atom_sites_solution_hydrogens geom
_atom_sites_solution_primary direct
_atom_sites_solution_secondary difmap
_audit_creation_method SHELXL-97
_cell_angle_alpha 90.00
_cell_angle_beta 90.00
_cell_angle_gamma 90.00
_cell_formula_units_Z 8
_cell_length_a 28.069(3)
_cell_length_b 8.6610(12)
_cell_length_c 20.8230(11)
_cell_measurement_reflns_used 61892
_cell_measurement_temperature 100(2)
_cell_measurement_theta_max 28.04
_cell_measurement_theta_min 1.45
_cell_volume 5062.2(9)
_computing_cell_refinement XDS
_computing_data_collection BLU-ICE
_computing_data_reduction XDS
_computing_molecular_graphics
;
'X-SEED (Barbour, 2008) and ORTEPIII (Farrugia, 1998)'
;
_computing_publication_material 'WinGX (Farrugia, 1999)'
_computing_structure_refinement 'SHELXL-97 (Sheldrick, 1997)'
_computing_structure_solution 'SHELXS-97 (Sheldrick, 1990)'
_diffrn_ambient_temperature 100(2)
_diffrn_detector_area_resol_mean 'ADSC Q210'
_diffrn_measured_fraction_theta_full 0.995
_diffrn_measured_fraction_theta_max 0.995
_diffrn_measurement_device_type '3-BM1 Australian Synchrotron'
_diffrn_measurement_method Rotation
_diffrn_radiation_monochromator Si<111>
_diffrn_radiation_source 'synchrotron BM'
_diffrn_radiation_type Synchrotron
_diffrn_radiation_wavelength 0.71085
_diffrn_reflns_av_R_equivalents 0.0643
_diffrn_reflns_av_sigmaI/netI 0.0298
_diffrn_reflns_limit_h_max 37
_diffrn_reflns_limit_h_min -37
_diffrn_reflns_limit_k_max 11
_diffrn_reflns_limit_k_min -11
_diffrn_reflns_limit_l_max 27
_diffrn_reflns_limit_l_min -27
_diffrn_reflns_number 80972
_diffrn_reflns_theta_full 28.04
_diffrn_reflns_theta_max 28.04
_diffrn_reflns_theta_min 1.45
_exptl_absorpt_coefficient_mu 0.676
_exptl_absorpt_correction_type none
_exptl_crystal_colour red
_exptl_crystal_density_diffrn 1.367
_exptl_crystal_density_method 'not measured'
_exptl_crystal_description prism
_exptl_crystal_F_000 2176
_exptl_crystal_size_max 0.08
_exptl_crystal_size_mid 0.03
_exptl_crystal_size_min 0.02
_refine_diff_density_max 3.374
_refine_diff_density_min -0.825
_refine_diff_density_rms 0.160
_refine_ls_abs_structure_details 'Flack H D (1983), Acta Cryst. A39, 876-881'
_refine_ls_abs_structure_Flack 0.52(4)
_refine_ls_extinction_method none
_refine_ls_goodness_of_fit_ref 1.079
_refine_ls_hydrogen_treatment constr
_refine_ls_matrix_type full
_refine_ls_number_parameters 559
_refine_ls_number_reflns 12185
_refine_ls_number_restraints 1
_refine_ls_restrained_S_all 1.078
_refine_ls_R_factor_all 0.0993
_refine_ls_R_factor_gt 0.0957
_refine_ls_shift/su_max 0.006
_refine_ls_shift/su_mean 0.001
_refine_ls_structure_factor_coef Fsqd
_refine_ls_weighting_details 'calc w=1/[\s^2^(Fo^2^)+(0.1637P)^2^+13.8159P] where P=(Fo^2^+2Fc^2^)/3'
_refine_ls_weighting_scheme calc
_refine_ls_wR_factor_gt 0.2496
_refine_ls_wR_factor_ref 0.2533
_reflns_number_gt 11468
_reflns_number_total 12185
_reflns_threshold_expression >2sigma(I)
_cod_data_source_file c3dt32183e.txt
_cod_data_source_block d:\23js50\pna21
_cod_database_code 7021038

loop_
_symmetry_equiv_pos_as_xyz
'x, y, z'
'-x, -y, z+1/2'
'-x+1/2, y+1/2, z+1/2'
'x+1/2, -y+1/2, z'

loop_
_atom_site_label
_atom_site_type_symbol
_atom_site_fract_x
_atom_site_fract_y
_atom_site_fract_z
_atom_site_U_iso_or_equiv
_atom_site_adp_type
_atom_site_occupancy
_atom_site_symmetry_multiplicity
_atom_site_calc_flag
_atom_site_refinement_flags
Ti1 Ti 0.48074(4) 0.69933(11) 0.38017(5) 0.0246(2) Uani 1 1 d .
Ti2 Ti 0.25532(4) 0.81449(11) 0.09935(5) 0.0261(2) Uani 1 1 d .
Cl1 Cl 0.46685(6) 0.53980(18) 0.46703(6) 0.0353(3) Uani 1 1 d .
Cl2 Cl 0.46637(6) 0.92907(19) 0.43132(9) 0.0407(4) Uani 1 1 d .
Cl3 Cl 0.50876(5) 0.80911(17) 0.28664(7) 0.0329(3) Uani 1 1 d .
Cl4 Cl 0.23103(6) 0.69648(19) 0.19272(8) 0.0388(4) Uani 1 1 d .
Cl5 Cl 0.27211(6) 0.59071(19) 0.04482(10) 0.0455(4) Uani 1 1 d .
Cl6 Cl 0.26510(5) 0.98231(17) 0.01431(7) 0.0329(3) Uani 1 1 d .
O1 O 0.42091(15) 0.6736(5) 0.3530(2) 0.0298(9) Uani 1 1 d .
O2 O 0.55239(15) 0.7248(5) 0.4211(2) 0.0297(8) Uani 1 1 d .
O3 O 0.31583(14) 0.8471(5) 0.12487(19) 0.0253(8) Uani 1 1 d .
O4 O 0.18369(15) 0.7779(5) 0.06035(19) 0.0284(8) Uani 1 1 d .
N1 N 0.49352(16) 0.4701(6) 0.3296(2) 0.0247(9) Uani 1 1 d .
N2 N 0.24105(16) 1.0395(6) 0.1525(2) 0.0245(9) Uani 1 1 d .
C1 C 0.3890(2) 0.5609(7) 0.3436(3) 0.0275(11) Uani 1 1 d .
C2 C 0.4065(2) 0.4159(8) 0.3266(3) 0.0315(12) Uani 1 1 d .
C3 C 0.3752(3) 0.2935(11) 0.3140(4) 0.053(2) Uani 1 1 d .
H3 H 0.3869 0.1957 0.3006 0.064 Uiso 1 1 calc R
C4 C 0.3264(3) 0.3194(11) 0.3216(4) 0.052(2) Uani 1 1 d .
H4 H 0.3046 0.2366 0.3157 0.063 Uiso 1 1 calc R
C5 C 0.3096(2) 0.4632(10) 0.3377(3) 0.0425(17) Uani 1 1 d .
H5 H 0.2762 0.4772 0.3414 0.051 Uiso 1 1 calc R
C6 C 0.3392(2) 0.5899(8) 0.3489(3) 0.0321(12) Uani 1 1 d .
C7 C 0.3197(2) 0.7467(9) 0.3663(3) 0.0403(15) Uani 1 1 d .
C8 C 0.2657(3) 0.7466(12) 0.3704(4) 0.052(2) Uani 1 1 d .
H8A H 0.2545 0.8501 0.3819 0.077 Uiso 1 1 calc R
H8B H 0.2554 0.6727 0.4033 0.077 Uiso 1 1 calc R
H8C H 0.2523 0.7167 0.3288 0.077 Uiso 1 1 calc R
C9 C 0.3346(3) 0.8664(13) 0.3163(6) 0.076(4) Uani 1 1 d .
H9A H 0.3218 0.9677 0.3282 0.113 Uiso 1 1 calc R
H9B H 0.3220 0.8365 0.2741 0.113 Uiso 1 1 calc R
H9C H 0.3694 0.8717 0.3143 0.113 Uiso 1 1 calc R
C10 C 0.3383(3) 0.7917(9) 0.4326(4) 0.0433(16) Uani 1 1 d .
H10A H 0.3259 0.8936 0.4443 0.065 Uiso 1 1 calc R
H10B H 0.3732 0.7950 0.4318 0.065 Uiso 1 1 calc R
H10C H 0.3277 0.7153 0.4642 0.065 Uiso 1 1 calc R
C11 C 0.4570(2) 0.3841(7) 0.3177(3) 0.0266(11) Uani 1 1 d .
H11 H 0.4641 0.2851 0.3006 0.032 Uiso 1 1 calc R
C12 C 0.5392(2) 0.3842(7) 0.3150(3) 0.0266(11) Uani 1 1 d .
C13 C 0.5826(2) 0.4941(8) 0.3192(3) 0.0327(12) Uani 1 1 d .
H13A H 0.5795 0.5755 0.2868 0.049 Uiso 1 1 calc R
H13B H 0.6119 0.4356 0.3115 0.049 Uiso 1 1 calc R
H13C H 0.5838 0.5408 0.3621 0.049 Uiso 1 1 calc R
C14 C 0.5461(3) 0.2610(9) 0.3658(3) 0.0391(14) Uani 1 1 d .
H14A H 0.5460 0.3089 0.4084 0.059 Uiso 1 1 calc R
H14B H 0.5767 0.2087 0.3588 0.059 Uiso 1 1 calc R
H14C H 0.5202 0.1855 0.3630 0.059 Uiso 1 1 calc R
C15 C 0.53889(19) 0.3254(7) 0.2449(2) 0.0226(10) Uani 1 1 d .
C16 C 0.52537(19) 0.4242(7) 0.1960(3) 0.0245(10) Uani 1 1 d .
H16 H 0.5146 0.5256 0.2057 0.029 Uiso 1 1 calc R
C17 C 0.5276(2) 0.3742(8) 0.1323(3) 0.0306(12) Uani 1 1 d .
H17 H 0.5179 0.4419 0.0988 0.037 Uiso 1 1 calc R
C18 C 0.5437(2) 0.2275(8) 0.1172(3) 0.0332(12) Uani 1 1 d .
H18 H 0.5463 0.1960 0.0736 0.040 Uiso 1 1 calc R
C19 C 0.5555(2) 0.1292(8) 0.1655(4) 0.0427(17) Uani 1 1 d .
H19 H 0.5653 0.0271 0.1552 0.051 Uiso 1 1 calc R
C20 C 0.5537(2) 0.1757(6) 0.2317(3) 0.0280(11) Uani 1 1 d .
H20 H 0.5622 0.1066 0.2652 0.034 Uiso 1 1 calc R
C21 C 0.5691(3) 0.6759(13) 0.4837(4) 0.063(3) Uani 1 1 d .
H21A H 0.5628 0.5645 0.4901 0.075 Uiso 1 1 calc R
H21B H 0.5526 0.7345 0.5180 0.075 Uiso 1 1 calc R
C22 C 0.6214(3) 0.7073(16) 0.4854(7) 0.090(5) Uani 1 1 d .
H22A H 0.6315 0.7402 0.5289 0.109 Uiso 1 1 calc R
H22B H 0.6397 0.6141 0.4731 0.109 Uiso 1 1 calc R
C23 C 0.6284(4) 0.8265(18) 0.4407(8) 0.113(7) Uani 1 1 d .
H23A H 0.6565 0.8028 0.4137 0.135 Uiso 1 1 calc R
H23B H 0.6346 0.9246 0.4636 0.135 Uiso 1 1 calc R
C24 C 0.5852(3) 0.8437(8) 0.3991(4) 0.0438(17) Uani 1 1 d .
H24A H 0.5710 0.9476 0.4043 0.053 Uiso 1 1 calc R
H24B H 0.5935 0.8281 0.3534 0.053 Uiso 1 1 calc R
C25 C 0.34627(19) 0.9646(7) 0.1345(3) 0.0249(10) Uani 1 1 d .
C26 C 0.3274(2) 1.1079(8) 0.1528(3) 0.0320(13) Uani 1 1 d .
C27 C 0.3576(2) 1.2333(9) 0.1612(4) 0.0419(16) Uani 1 1 d .
H27 H 0.3447 1.3318 0.1711 0.050 Uiso 1 1 calc R
C28 C 0.4062(3) 1.2152(11) 0.1551(5) 0.059(3) Uani 1 1 d .
H28 H 0.4270 1.3001 0.1621 0.071 Uiso 1 1 calc R
C29 C 0.4242(2) 1.0723(9) 0.1389(3) 0.0373(14) Uani 1 1 d .
H29 H 0.4578 1.0617 0.1357 0.045 Uiso 1 1 calc R
C30 C 0.3962(2) 0.9421(8) 0.1267(3) 0.0312(12) Uani 1 1 d .
C31 C 0.4162(2) 0.7845(9) 0.1065(5) 0.0479(18) Uani 1 1 d .
C32 C 0.4714(3) 0.7957(11) 0.1010(6) 0.059(2) Uani 1 1 d .
H32A H 0.4849 0.8194 0.1433 0.088 Uiso 1 1 calc R
H32B H 0.4798 0.8776 0.0707 0.088 Uiso 1 1 calc R
H32C H 0.4841 0.6970 0.0858 0.088 Uiso 1 1 calc R
C33 C 0.4040(3) 0.6635(14) 0.1557(8) 0.099(5) Uani 1 1 d .
H33A H 0.4171 0.6936 0.1975 0.148 Uiso 1 1 calc R
H33B H 0.4176 0.5641 0.1427 0.148 Uiso 1 1 calc R
H33C H 0.3693 0.6541 0.1590 0.148 Uiso 1 1 calc R
C34 C 0.3971(3) 0.7471(12) 0.0385(6) 0.064(3) Uani 1 1 d .
H34A H 0.4062 0.8299 0.0088 0.096 Uiso 1 1 calc R
H34B H 0.3623 0.7386 0.0399 0.096 Uiso 1 1 calc R
H34C H 0.4108 0.6492 0.0237 0.096 Uiso 1 1 calc R
C35 C 0.2772(2) 1.1289(7) 0.1637(3) 0.0287(11) Uani 1 1 d .
H35 H 0.2691 1.2255 0.1823 0.034 Uiso 1 1 calc R
C36 C 0.1936(2) 1.1177(7) 0.1690(2) 0.0254(10) Uani 1 1 d .
C37 C 0.1860(3) 1.2433(9) 0.1177(3) 0.0427(17) Uani 1 1 d .
H37A H 0.2127 1.3162 0.1188 0.064 Uiso 1 1 calc R
H37B H 0.1563 1.2986 0.1264 0.064 Uiso 1 1 calc R
H37C H 0.1843 1.1952 0.0752 0.064 Uiso 1 1 calc R
C38 C 0.1527(2) 1.0060(9) 0.1676(3) 0.0349(13) Uani 1 1 d .
H38A H 0.1576 0.9260 0.2002 0.052 Uiso 1 1 calc R
H38B H 0.1508 0.9580 0.1251 0.052 Uiso 1 1 calc R
H38C H 0.1229 1.0613 0.1766 0.052 Uiso 1 1 calc R
C39 C 0.1959(2) 1.1843(7) 0.2376(3) 0.0286(12) Uani 1 1 d .
C40 C 0.2092(2) 1.0907(8) 0.2893(3) 0.0316(12) Uani 1 1 d .
H40 H 0.2199 0.9883 0.2817 0.038 Uiso 1 1 calc R
C41 C 0.2069(2) 1.1468(9) 0.3520(3) 0.0361(13) Uani 1 1 d .
H41 H 0.2160 1.0824 0.3869 0.043 Uiso 1 1 calc R
C42 C 0.1915(2) 1.2946(9) 0.3636(3) 0.0422(17) Uani 1 1 d .
H42 H 0.1900 1.3325 0.4063 0.051 Uiso 1 1 calc R
C43 C 0.1778(2) 1.3907(8) 0.3117(4) 0.0394(15) Uani 1 1 d .
H43 H 0.1667 1.4926 0.3193 0.047 Uiso 1 1 calc R
C44 C 0.1809(2) 1.3341(7) 0.2503(3) 0.0345(13) Uani 1 1 d .
H44 H 0.1725 1.3994 0.2154 0.041 Uiso 1 1 calc R
C45 C 0.1679(3) 0.8207(11) -0.0057(4) 0.053(2) Uani 1 1 d .
H45A H 0.1927 0.7935 -0.0376 0.064 Uiso 1 1 calc R
H45B H 0.1616 0.9330 -0.0084 0.064 Uiso 1 1 calc R
C46 C 0.1233(3) 0.7313(9) -0.0182(4) 0.0437(16) Uani 1 1 d .
H46A H 0.1300 0.6389 -0.0447 0.052 Uiso 1 1 calc R
H46B H 0.0995 0.7960 -0.0407 0.052 Uiso 1 1 calc R
C47 C 0.1056(3) 0.6856(11) 0.0470(4) 0.0507(19) Uani 1 1 d .
H47A H 0.0857 0.5914 0.0448 0.061 Uiso 1 1 calc R
H47B H 0.0870 0.7698 0.0670 0.061 Uiso 1 1 calc R
C48 C 0.1522(3) 0.6555(9) 0.0840(4) 0.0441(17) Uani 1 1 d .
H48A H 0.1472 0.6642 0.1309 0.053 Uiso 1 1 calc R
H48B H 0.1652 0.5520 0.0741 0.053 Uiso 1 1 calc R

loop_
_atom_site_aniso_label
_atom_site_aniso_U_11
_atom_site_aniso_U_22
_atom_site_aniso_U_33
_atom_site_aniso_U_23
_atom_site_aniso_U_13
_atom_site_aniso_U_12
Ti1 0.0246(5) 0.0245(4) 0.0246(4) -0.0009(4) 0.0013(4) -0.0030(3)
Ti2 0.0250(5) 0.0224(4) 0.0310(5) 0.0001(4) 0.0015(4) -0.0023(3)
Cl1 0.0477(8) 0.0380(7) 0.0201(6) 0.0002(5) 0.0012(6) -0.0145(6)
Cl2 0.0380(8) 0.0311(7) 0.0529(10) -0.0121(7) 0.0094(7) -0.0019(6)
Cl3 0.0331(7) 0.0352(7) 0.0304(6) 0.0101(6) -0.0002(5) -0.0043(5)
Cl4 0.0351(7) 0.0387(8) 0.0426(8) 0.0161(7) -0.0031(6) -0.0072(6)
Cl5 0.0382(8) 0.0286(7) 0.0698(12) -0.0135(7) 0.0033(8) 0.0002(6)
Cl6 0.0397(7) 0.0339(7) 0.0251(6) -0.0008(5) 0.0057(5) -0.0077(6)
O1 0.029(2) 0.0268(19) 0.034(2) 0.0077(16) 0.0062(17) 0.0000(16)
O2 0.031(2) 0.0275(19) 0.031(2) 0.0016(16) -0.0034(16) -0.0058(16)
O3 0.0237(18) 0.0246(18) 0.0275(18) -0.0024(15) 0.0028(14) -0.0014(15)
O4 0.033(2) 0.028(2) 0.0244(19) 0.0020(15) 0.0010(15) -0.0098(16)
N1 0.018(2) 0.036(3) 0.020(2) 0.0011(17) 0.0025(16) -0.0022(18)
N2 0.025(2) 0.028(2) 0.021(2) -0.0005(17) -0.0003(17) 0.0030(18)
C1 0.031(3) 0.034(3) 0.018(2) 0.000(2) 0.0004(19) -0.006(2)
C2 0.027(3) 0.038(3) 0.030(3) -0.008(2) 0.002(2) -0.005(2)
C3 0.031(3) 0.064(5) 0.064(5) -0.037(4) 0.009(3) -0.020(3)
C4 0.029(3) 0.072(6) 0.056(4) -0.036(4) 0.013(3) -0.021(3)
C5 0.020(3) 0.074(5) 0.033(3) -0.018(3) 0.003(2) -0.005(3)
C6 0.026(3) 0.051(4) 0.019(2) 0.002(2) 0.002(2) 0.002(3)
C7 0.036(3) 0.045(4) 0.040(4) 0.012(3) 0.007(3) 0.009(3)
C8 0.035(3) 0.075(5) 0.045(4) 0.020(4) 0.004(3) 0.008(4)
C9 0.042(4) 0.077(6) 0.108(8) 0.064(6) 0.029(5) 0.019(4)
C10 0.035(3) 0.041(4) 0.053(4) -0.010(3) 0.008(3) 0.005(3)
C11 0.027(2) 0.032(3) 0.021(2) -0.009(2) 0.001(2) -0.004(2)
C12 0.026(2) 0.028(3) 0.026(2) -0.001(2) 0.002(2) 0.000(2)
C13 0.021(2) 0.047(3) 0.030(3) -0.010(3) -0.001(2) 0.000(2)
C14 0.050(4) 0.043(3) 0.024(3) 0.008(3) 0.006(2) 0.011(3)
C15 0.022(2) 0.029(3) 0.017(2) -0.0003(19) 0.0014(18) 0.0030(19)
C16 0.022(2) 0.030(3) 0.021(2) 0.000(2) 0.0027(19) -0.001(2)
C17 0.024(2) 0.045(3) 0.023(2) -0.007(2) 0.000(2) -0.003(2)
C18 0.029(3) 0.041(3) 0.029(3) -0.009(2) 0.001(2) -0.001(2)
C19 0.020(2) 0.033(3) 0.076(5) -0.022(3) 0.005(3) -0.005(2)
C20 0.026(3) 0.020(2) 0.038(3) 0.002(2) 0.008(2) -0.006(2)
C21 0.041(4) 0.096(7) 0.051(5) 0.044(5) -0.018(3) -0.017(4)
C22 0.039(4) 0.115(10) 0.118(10) 0.073(9) -0.026(5) -0.020(5)
C23 0.075(7) 0.130(11) 0.134(12) 0.072(10) -0.069(8) -0.075(8)
C24 0.038(3) 0.033(3) 0.060(4) 0.012(3) -0.018(3) -0.017(3)
C25 0.019(2) 0.032(3) 0.024(2) 0.001(2) 0.0033(18) -0.005(2)
C26 0.030(3) 0.041(3) 0.025(3) -0.015(2) 0.010(2) -0.011(2)
C27 0.033(3) 0.046(4) 0.046(4) -0.024(3) 0.015(3) -0.009(3)
C28 0.035(4) 0.072(6) 0.072(6) -0.039(5) 0.017(4) -0.023(4)
C29 0.026(3) 0.047(4) 0.038(3) -0.009(3) 0.001(2) -0.008(3)
C30 0.023(3) 0.039(3) 0.031(3) 0.000(2) 0.004(2) -0.003(2)
C31 0.023(3) 0.042(4) 0.078(5) 0.016(4) 0.001(3) 0.010(3)
C32 0.023(3) 0.061(5) 0.091(7) 0.024(5) 0.009(4) 0.010(3)
C33 0.028(4) 0.085(7) 0.184(14) 0.083(9) 0.015(6) 0.017(4)
C34 0.046(4) 0.060(5) 0.085(7) -0.034(5) 0.016(4) 0.006(4)
C35 0.030(3) 0.026(3) 0.030(3) -0.005(2) 0.010(2) -0.002(2)
C36 0.023(2) 0.036(3) 0.017(2) -0.002(2) 0.0003(18) 0.005(2)
C37 0.056(4) 0.053(4) 0.018(2) 0.010(3) 0.004(2) 0.031(4)
C38 0.024(3) 0.055(4) 0.026(3) -0.010(3) 0.001(2) -0.007(3)
C39 0.020(2) 0.029(3) 0.037(3) -0.002(2) 0.014(2) -0.002(2)
C40 0.023(3) 0.037(3) 0.035(3) -0.001(2) 0.000(2) -0.002(2)
C41 0.024(3) 0.053(4) 0.031(3) -0.003(3) -0.003(2) -0.004(3)
C42 0.026(3) 0.068(5) 0.032(3) -0.025(3) 0.002(2) -0.008(3)
C43 0.032(3) 0.039(3) 0.047(4) -0.016(3) 0.004(3) 0.000(3)
C44 0.031(3) 0.026(3) 0.046(4) -0.011(3) 0.002(3) 0.004(2)
C45 0.058(5) 0.059(5) 0.043(4) 0.015(4) -0.015(4) -0.021(4)
C46 0.044(4) 0.039(3) 0.048(4) 0.001(3) -0.014(3) 0.004(3)
C47 0.041(4) 0.062(5) 0.049(4) 0.015(4) -0.006(3) -0.015(3)
C48 0.045(4) 0.039(3) 0.048(4) 0.012(3) -0.004(3) -0.023(3)

loop_
_atom_type_symbol
_atom_type_description
_atom_type_scat_dispersion_real
_atom_type_scat_dispersion_imag
_atom_type_scat_source
C C 0.0033 0.0016 'International Tables Vol C Tables 4.2.6.8 and 6.1.1.4'
H H 0.0000 0.0000 'International Tables Vol C Tables 4.2.6.8 and 6.1.1.4'
N N 0.0061 0.0033 'International Tables Vol C Tables 4.2.6.8 and 6.1.1.4'
O O 0.0106 0.0060 'International Tables Vol C Tables 4.2.6.8 and 6.1.1.4'
Cl Cl 0.1484 0.1585 'International Tables Vol C Tables 4.2.6.8 and 6.1.1.4'
Ti Ti 0.2776 0.4457 'International Tables Vol C Tables 4.2.6.8 and 6.1.1.4'

loop_
_geom_angle_atom_site_label_1
_geom_angle_atom_site_label_2
_geom_angle_atom_site_label_3
_geom_angle
O1 Ti1 O2 175.47(19)
O1 Ti1 N1 83.85(19)
O2 Ti1 N1 97.04(17)
O1 Ti1 Cl2 95.17(15)
O2 Ti1 Cl2 83.90(13)
N1 Ti1 Cl2 178.92(13)
O1 Ti1 Cl3 96.00(15)
O2 Ti1 Cl3 88.51(12)
N1 Ti1 Cl3 85.14(12)
Cl2 Ti1 Cl3 95.42(7)
O1 Ti1 Cl1 90.85(14)
O2 Ti1 Cl1 84.88(12)
N1 Ti1 Cl1 82.35(12)
Cl2 Ti1 Cl1 97.23(7)
Cl3 Ti1 Cl1 165.01(8)
O3 Ti2 O4 175.38(18)
O3 Ti2 N2 83.57(18)
O4 Ti2 N2 98.21(17)
O3 Ti2 Cl5 94.87(14)
O4 Ti2 Cl5 83.27(13)
N2 Ti2 Cl5 178.12(14)
O3 Ti2 Cl4 95.73(14)
O4 Ti2 Cl4 88.69(12)
N2 Ti2 Cl4 85.24(13)
Cl5 Ti2 Cl4 95.96(8)
O3 Ti2 Cl6 90.87(14)
O4 Ti2 Cl6 85.18(12)
N2 Ti2 Cl6 81.67(13)
Cl5 Ti2 Cl6 97.34(8)
Cl4 Ti2 Cl6 164.59(8)
C1 O1 Ti1 140.0(4)
C21 O2 C24 106.5(5)
C21 O2 Ti1 128.0(4)
C24 O2 Ti1 122.0(4)
C25 O3 Ti2 139.7(4)
C48 O4 C45 108.1(5)
C48 O4 Ti2 122.2(4)
C45 O4 Ti2 125.3(4)
C11 N1 C12 110.5(5)
C11 N1 Ti1 117.8(4)
C12 N1 Ti1 131.0(4)
C35 N2 C36 112.1(5)
C35 N2 Ti2 117.4(4)
C36 N2 Ti2 129.8(4)
O1 C1 C2 117.3(5)
O1 C1 C6 121.1(6)
C2 C1 C6 121.6(6)
C1 C2 C3 120.6(6)
C1 C2 C11 123.1(5)
C3 C2 C11 116.3(6)
C4 C3 C2 118.1(7)
C4 C3 H3 120.9
C2 C3 H3 120.9
C5 C4 C3 120.7(7)
C5 C4 H4 119.7
C3 C4 H4 119.7
C4 C5 C6 123.3(6)
C4 C5 H5 118.4
C6 C5 H5 118.4
C5 C6 C1 115.7(6)
C5 C6 C7 122.1(6)
C1 C6 C7 122.3(6)
C6 C7 C8 112.0(7)
C6 C7 C10 108.8(5)
C8 C7 C10 106.9(6)
C6 C7 C9 110.3(7)
C8 C7 C9 108.2(6)
C10 C7 C9 110.5(8)
C7 C8 H8A 109.5
C7 C8 H8B 109.5
H8A C8 H8B 109.5
C7 C8 H8C 109.5
H8A C8 H8C 109.5
H8B C8 H8C 109.5
C7 C9 H9A 109.5
C7 C9 H9B 109.5
H9A C9 H9B 109.5
C7 C9 H9C 109.5
H9A C9 H9C 109.5
H9B C9 H9C 109.5
C7 C10 H10A 109.5
C7 C10 H10B 109.5
H10A C10 H10B 109.5
C7 C10 H10C 109.5
H10A C10 H10C 109.5
H10B C10 H10C 109.5
N1 C11 C2 129.7(6)
N1 C11 H11 115.1
C2 C11 H11 115.1
N1 C12 C14 108.3(5)
N1 C12 C15 110.3(4)
C14 C12 C15 115.3(5)
N1 C12 C13 110.6(5)
C14 C12 C13 107.0(5)
C15 C12 C13 105.2(5)
C12 C13 H13A 109.5
C12 C13 H13B 109.5
H13A C13 H13B 109.5
C12 C13 H13C 109.5
H13A C13 H13C 109.5
H13B C13 H13C 109.5
C12 C14 H14A 109.5
C12 C14 H14B 109.5
H14A C14 H14B 109.5
C12 C14 H14C 109.5
H14A C14 H14C 109.5
H14B C14 H14C 109.5
C16 C15 C20 121.0(5)
C16 C15 C12 119.5(5)
C20 C15 C12 119.5(5)
C15 C16 C17 119.7(6)
C15 C16 H16 120.2
C17 C16 H16 120.2
C18 C17 C16 121.0(6)
C18 C17 H17 119.5
C16 C17 H17 119.5
C19 C18 C17 119.1(6)
C19 C18 H18 120.4
C17 C18 H18 120.4
C18 C19 C20 121.7(6)
C18 C19 H19 119.2
C20 C19 H19 119.2
C15 C20 C19 117.5(6)
C15 C20 H20 121.2
C19 C20 H20 121.2
O2 C21 C22 106.7(7)
O2 C21 H21A 110.4
C22 C21 H21A 110.4
O2 C21 H21B 110.4
C22 C21 H21B 110.4
H21A C21 H21B 108.6
C23 C22 C21 104.7(8)
C23 C22 H22A 110.8
C21 C22 H22A 110.8
C23 C22 H22B 110.8
C21 C22 H22B 110.8
H22A C22 H22B 108.9
C22 C23 C24 110.1(8)
C22 C23 H23A 109.6
C24 C23 H23A 109.6
C22 C23 H23B 109.6
C24 C23 H23B 109.6
H23A C23 H23B 108.2
O2 C24 C23 105.1(6)
O2 C24 H24A 110.7
C23 C24 H24A 110.7
O2 C24 H24B 110.7
C23 C24 H24B 110.7
H24A C24 H24B 108.8
O3 C25 C26 118.1(5)
O3 C25 C30 120.3(5)
C26 C25 C30 121.6(5)
C27 C26 C25 119.8(6)
C27 C26 C35 118.6(6)
C25 C26 C35 121.6(5)
C28 C27 C26 120.2(7)
C28 C27 H27 119.9
C26 C27 H27 119.9
C27 C28 C29 119.1(7)
C27 C28 H28 120.4
C29 C28 H28 120.4
C28 C29 C30 124.3(6)
C28 C29 H29 117.9
C30 C29 H29 117.9
C29 C30 C25 115.0(6)
C29 C30 C31 124.1(6)
C25 C30 C31 120.9(6)
C33 C31 C30 110.3(8)
C33 C31 C34 113.4(9)
C30 C31 C34 108.1(6)
C33 C31 C32 108.7(6)
C30 C31 C32 109.3(7)
C34 C31 C32 107.0(8)
C31 C32 H32A 109.5
C31 C32 H32B 109.5
H32A C32 H32B 109.5
C31 C32 H32C 109.5
H32A C32 H32C 109.5
H32B C32 H32C 109.5
C31 C33 H33A 109.5
C31 C33 H33B 109.5
H33A C33 H33B 109.5
C31 C33 H33C 109.5
H33A C33 H33C 109.5
H33B C33 H33C 109.5
C31 C34 H34A 109.5
C31 C34 H34B 109.5
H34A C34 H34B 109.5
C31 C34 H34C 109.5
H34A C34 H34C 109.5
H34B C34 H34C 109.5
N2 C35 C26 131.5(5)
N2 C35 H35 114.2
C26 C35 H35 114.2
C38 C36 N2 112.1(5)
C38 C36 C37 109.6(5)
N2 C36 C37 106.0(5)
C38 C36 C39 107.0(5)
N2 C36 C39 109.7(4)
C37 C36 C39 112.6(5)
C36 C37 H37A 109.5
C36 C37 H37B 109.5
H37A C37 H37B 109.5
C36 C37 H37C 109.5
H37A C37 H37C 109.5
H37B C37 H37C 109.5
C36 C38 H38A 109.5
C36 C38 H38B 109.5
H38A C38 H38B 109.5
C36 C38 H38C 109.5
H38A C38 H38C 109.5
H38B C38 H38C 109.5
C44 C39 C40 118.4(6)
C44 C39 C36 120.9(6)
C40 C39 C36 120.5(5)
C41 C40 C39 120.5(6)
C41 C40 H40 119.8
C39 C40 H40 119.8
C42 C41 C40 120.2(7)
C42 C41 H41 119.9
C40 C41 H41 119.9
C41 C42 C43 120.0(6)
C41 C42 H42 120.0
C43 C42 H42 120.0
C44 C43 C42 119.0(6)
C44 C43 H43 120.5
C42 C43 H43 120.5
C43 C44 C39 122.0(7)
C43 C44 H44 119.0
C39 C44 H44 119.0
O4 C45 C46 106.3(6)
O4 C45 H45A 110.5
C46 C45 H45A 110.5
O4 C45 H45B 110.5
C46 C45 H45B 110.5
H45A C45 H45B 108.7
C45 C46 C47 104.8(6)
C45 C46 H46A 110.8
C47 C46 H46A 110.8
C45 C46 H46B 110.8
C47 C46 H46B 110.8
H46A C46 H46B 108.9
C46 C47 C48 102.6(6)
C46 C47 H47A 111.3
C48 C47 H47A 111.3
C46 C47 H47B 111.3
C48 C47 H47B 111.3
H47A C47 H47B 109.2
O4 C48 C47 102.8(6)
O4 C48 H48A 111.2
C47 C48 H48A 111.2
O4 C48 H48B 111.2
C47 C48 H48B 111.2
H48A C48 H48B 109.1

loop_
_geom_bond_atom_site_label_1
_geom_bond_atom_site_label_2
_geom_bond_distance
Ti1 O1 1.786(5)
Ti1 O2 2.195(4)
Ti1 N1 2.275(5)
Ti1 Cl2 2.2926(18)
Ti1 Cl3 2.3056(17)
Ti1 Cl1 2.3091(17)
Ti2 O3 1.802(4)
Ti2 O4 2.191(4)
Ti2 N2 2.277(5)
Ti2 Cl5 2.2952(19)
Ti2 Cl4 2.2998(18)
Ti2 Cl6 2.3073(18)
O1 C1 1.338(7)
O2 C21 1.449(8)
O2 C24 1.456(8)
O3 C25 1.344(7)
O4 C48 1.465(7)
O4 C45 1.492(8)
N1 C11 1.292(7)
N1 C12 1.515(7)
N2 C35 1.297(8)
N2 C36 1.533(7)
C1 C2 1.394(9)
C1 C6 1.425(8)
C2 C3 1.402(9)
C2 C11 1.454(8)
C3 C4 1.397(10)
C3 H3 0.9500
C4 C5 1.373(12)
C4 H4 0.9500
C5 C6 1.396(10)
C5 H5 0.9500
C6 C7 1.509(10)
C7 C8 1.519(10)
C7 C10 1.525(11)
C7 C9 1.528(10)
C8 H8A 0.9800
C8 H8B 0.9800
C8 H8C 0.9800
C9 H9A 0.9800
C9 H9B 0.9800
C9 H9C 0.9800
C10 H10A 0.9800
C10 H10B 0.9800
C10 H10C 0.9800
C11 H11 0.9500
C12 C14 1.515(8)
C12 C15 1.546(8)
C12 C13 1.547(8)
C13 H13A 0.9800
C13 H13B 0.9800
C13 H13C 0.9800
C14 H14A 0.9800
C14 H14B 0.9800
C14 H14C 0.9800
C15 C16 1.383(8)
C15 C20 1.388(8)
C16 C17 1.397(8)
C16 H16 0.9500
C17 C18 1.385(9)
C17 H17 0.9500
C18 C19 1.360(11)
C18 H18 0.9500
C19 C20 1.438(10)
C19 H19 0.9500
C20 H20 0.9500
C21 C22 1.495(12)
C21 H21A 0.9900
C21 H21B 0.9900
C22 C23 1.404(15)
C22 H22A 0.9900
C22 H22B 0.9900
C23 C24 1.497(11)
C23 H23A 0.9900
C23 H23B 0.9900
C24 H24A 0.9900
C24 H24B 0.9900
C25 C26 1.402(9)
C25 C30 1.424(7)
C26 C27 1.387(9)
C26 C35 1.439(8)
C27 C28 1.379(10)
C27 H27 0.9500
C28 C29 1.380(12)
C28 H28 0.9500
C29 C30 1.397(9)
C29 H29 0.9500
C30 C31 1.535(10)
C31 C33 1.507(13)
C31 C34 1.548(15)
C31 C32 1.554(9)
C32 H32A 0.9800
C32 H32B 0.9800
C32 H32C 0.9800
C33 H33A 0.9800
C33 H33B 0.9800
C33 H33C 0.9800
C34 H34A 0.9800
C34 H34B 0.9800
C34 H34C 0.9800
C35 H35 0.9500
C36 C38 1.502(9)
C36 C37 1.540(8)
C36 C39 1.541(8)
C37 H37A 0.9800
C37 H37B 0.9800
C37 H37C 0.9800
C38 H38A 0.9800
C38 H38B 0.9800
C38 H38C 0.9800
C39 C44 1.389(8)
C39 C40 1.399(9)
C40 C41 1.395(9)
C40 H40 0.9500
C41 C42 1.372(11)
C41 H41 0.9500
C42 C43 1.416(11)
C42 H42 0.9500
C43 C44 1.371(9)
C43 H43 0.9500
C44 H44 0.9500
C45 C46 1.495(11)
C45 H45A 0.9900
C45 H45B 0.9900
C46 C47 1.498(12)
C46 H46A 0.9900
C46 H46B 0.9900
C47 C48 1.540(11)
C47 H47A 0.9900
C47 H47B 0.9900
C48 H48A 0.9900
C48 H48B 0.9900

loop_
_geom_torsion_atom_site_label_1
_geom_torsion_atom_site_label_2
_geom_torsion_atom_site_label_3
_geom_torsion_atom_site_label_4
_geom_torsion
O2 Ti1 O1 C1 -65(3)
N1 Ti1 O1 C1 36.2(6)
Cl2 Ti1 O1 C1 -143.3(6)
Cl3 Ti1 O1 C1 120.6(6)
Cl1 Ti1 O1 C1 -46.0(6)
O1 Ti1 O2 C21 8(3)
N1 Ti1 O2 C21 -92.6(7)
Cl2 Ti1 O2 C21 86.9(7)
Cl3 Ti1 O2 C21 -177.5(7)
Cl1 Ti1 O2 C21 -10.9(7)
O1 Ti1 O2 C24 -148(2)
N1 Ti1 O2 C24 111.4(5)
Cl2 Ti1 O2 C24 -69.1(5)
Cl3 Ti1 O2 C24 26.5(5)
Cl1 Ti1 O2 C24 -167.0(5)
O4 Ti2 O3 C25 77(2)
N2 Ti2 O3 C25 -35.5(5)
Cl5 Ti2 O3 C25 143.5(5)
Cl4 Ti2 O3 C25 -120.0(5)
Cl6 Ti2 O3 C25 46.0(5)
O3 Ti2 O4 C48 139(2)
N2 Ti2 O4 C48 -109.0(5)
Cl5 Ti2 O4 C48 72.1(5)
Cl4 Ti2 O4 C48 -24.0(5)
Cl6 Ti2 O4 C48 170.1(5)
O3 Ti2 O4 C45 -15(2)
N2 Ti2 O4 C45 97.2(6)
Cl5 Ti2 O4 C45 -81.6(6)
Cl4 Ti2 O4 C45 -177.8(6)
Cl6 Ti2 O4 C45 16.4(6)
O1 Ti1 N1 C11 -19.4(4)
O2 Ti1 N1 C11 156.1(4)
Cl2 Ti1 N1 C11 5(8)
Cl3 Ti1 N1 C11 -116.0(4)
Cl1 Ti1 N1 C11 72.3(4)
O1 Ti1 N1 C12 171.0(5)
O2 Ti1 N1 C12 -13.4(5)
Cl2 Ti1 N1 C12 -164(7)
Cl3 Ti1 N1 C12 74.5(4)
Cl1 Ti1 N1 C12 -97.3(4)
O3 Ti2 N2 C35 19.4(4)
O4 Ti2 N2 C35 -156.3(4)
Cl5 Ti2 N2 C35 -14(5)
Cl4 Ti2 N2 C35 115.8(4)
Cl6 Ti2 N2 C35 -72.4(4)
O3 Ti2 N2 C36 -171.4(5)
O4 Ti2 N2 C36 12.9(5)
Cl5 Ti2 N2 C36 155(4)
Cl4 Ti2 N2 C36 -75.1(4)
Cl6 Ti2 N2 C36 96.8(4)
Ti1 O1 C1 C2 -31.2(9)
Ti1 O1 C1 C6 150.8(5)
O1 C1 C2 C3 -177.9(7)
C6 C1 C2 C3 0.1(10)
O1 C1 C2 C11 -1.1(9)
C6 C1 C2 C11 176.9(5)
C1 C2 C3 C4 -2.7(12)
C11 C2 C3 C4 -179.7(8)
C2 C3 C4 C5 3.4(14)
C3 C4 C5 C6 -1.6(14)
C4 C5 C6 C1 -1.0(10)
C4 C5 C6 C7 179.8(7)
O1 C1 C6 C5 179.7(5)
C2 C1 C6 C5 1.7(9)
O1 C1 C6 C7 -1.2(8)
C2 C1 C6 C7 -179.1(6)
C5 C6 C7 C8 0.6(9)
C1 C6 C7 C8 -178.6(6)
C5 C6 C7 C10 118.6(7)
C1 C6 C7 C10 -60.6(8)
C5 C6 C7 C9 -120.0(8)
C1 C6 C7 C9 60.9(9)
C12 N1 C11 C2 177.7(6)
Ti1 N1 C11 C2 6.1(8)
C1 C2 C11 N1 8.1(10)
C3 C2 C11 N1 -174.9(7)
C11 N1 C12 C14 -71.6(6)
Ti1 N1 C12 C14 98.5(6)
C11 N1 C12 C15 55.5(6)
Ti1 N1 C12 C15 -134.4(4)
C11 N1 C12 C13 171.4(5)
Ti1 N1 C12 C13 -18.4(7)
N1 C12 C15 C16 46.8(7)
C14 C12 C15 C16 169.8(5)
C13 C12 C15 C16 -72.6(6)
N1 C12 C15 C20 -135.3(5)
C14 C12 C15 C20 -12.3(8)
C13 C12 C15 C20 105.3(6)
C20 C15 C16 C17 -1.5(8)
C12 C15 C16 C17 176.4(5)
C15 C16 C17 C18 -0.7(9)
C16 C17 C18 C19 2.7(9)
C17 C18 C19 C20 -2.5(9)
C16 C15 C20 C19 1.6(8)
C12 C15 C20 C19 -176.2(5)
C18 C19 C20 C15 0.4(9)
C24 O2 C21 C22 -26.1(12)
Ti1 O2 C21 C22 175.0(8)
O2 C21 C22 C23 25.0(16)
C21 C22 C23 C24 -14.4(19)
C21 O2 C24 C23 16.9(12)
Ti1 O2 C24 C23 177.4(9)
C22 C23 C24 O2 -1.1(17)
Ti2 O3 C25 C26 29.7(8)
Ti2 O3 C25 C30 -150.7(5)
O3 C25 C26 C27 -177.8(6)
C30 C25 C26 C27 2.6(10)
O3 C25 C26 C35 2.5(9)
C30 C25 C26 C35 -177.1(6)
C25 C26 C27 C28 -3.7(12)
C35 C26 C27 C28 176.0(8)
C26 C27 C28 C29 1.9(14)
C27 C28 C29 C30 1.1(14)
C28 C29 C30 C25 -2.1(11)
C28 C29 C30 C31 177.9(8)
O3 C25 C30 C29 -179.3(5)
C26 C25 C30 C29 0.2(9)
O3 C25 C30 C31 0.7(9)
C26 C25 C30 C31 -179.8(6)
C29 C30 C31 C33 118.7(8)
C25 C30 C31 C33 -61.3(10)
C29 C30 C31 C34 -116.8(8)
C25 C30 C31 C34 63.2(8)
C29 C30 C31 C32 -0.7(11)
C25 C30 C31 C32 179.3(7)
C36 N2 C35 C26 -176.7(6)
Ti2 N2 C35 C26 -5.7(9)
C27 C26 C35 N2 170.9(7)
C25 C26 C35 N2 -9.4(11)
C35 N2 C36 C38 -169.7(5)
Ti2 N2 C36 C38 20.6(7)
C35 N2 C36 C37 70.7(6)
Ti2 N2 C36 C37 -98.9(6)
C35 N2 C36 C39 -51.1(6)
Ti2 N2 C36 C39 139.3(4)
C38 C36 C39 C44 -105.8(6)
N2 C36 C39 C44 132.5(6)
C37 C36 C39 C44 14.7(8)
C38 C36 C39 C40 68.5(7)
N2 C36 C39 C40 -53.2(7)
C37 C36 C39 C40 -171.0(6)
C44 C39 C40 C41 0.6(9)
C36 C39 C40 C41 -173.8(5)
C39 C40 C41 C42 0.0(9)
C40 C41 C42 C43 0.1(10)
C41 C42 C43 C44 -0.9(10)
C42 C43 C44 C39 1.6(10)
C40 C39 C44 C43 -1.4(9)
C36 C39 C44 C43 173.0(6)
C48 O4 C45 C46 5.4(9)
Ti2 O4 C45 C46 162.2(5)
O4 C45 C46 C47 19.5(9)
C45 C46 C47 C48 -35.7(9)
C45 O4 C48 C47 -27.2(8)
Ti2 O4 C48 C47 175.1(5)
C46 C47 C48 O4 38.7(8)
